data_4321605
loop_
_publ_author_name
'Barrett E. Eichler'
'Philip P. Power'

_publ_section_title
;
 Characterization of the Sterically Encumbered Terphenyl-Substituted
 Species 2,6-Trip2H3C6\"Sn-Sn(Me)2C6H3-2,6-Trip2, an Unsymmetric, Group 14
 Element, Methylmethylene, Valence Isomer of an Alkene, Its Related
 Lithium Derivative 2,6-Trip2H3C6(Me)2Sn-Sn(Li)(Me)C6H3-2,6-Trip2, and the
 Monomer Sn(t-Bu)C6H3-2,6-Trip2 (Trip = C6H2-2,4,6-i-Pr3)
;
_journal_name_full 'Inorganic Chemistry'
_journal_page_first 5444
_journal_page_last 5449
_journal_paper_doi 10.1021/ic0005137
_journal_volume 39
_journal_year 2000
_chemical_formula_sum 'C40 H58 Sn'
_chemical_formula_weight 657.55
_chemical_melting_point 113
_chemical_name_common Bert*Sn(t-Bu)
_chemical_name_systematic
; 
 ? 
;
_space_group_IT_number 15
_symmetry_cell_setting monoclinic
_symmetry_space_group_name_Hall '-C 2yc'
_symmetry_space_group_name_H-M 'C 1 2/c 1'
_atom_sites_solution_hydrogens geom
_atom_sites_solution_primary direct
_atom_sites_solution_secondary difmap
_audit_creation_method SHELXL-97
_cell_angle_alpha 90.00
_cell_angle_beta 106.9000(10)
_cell_angle_gamma 90.00
_cell_formula_units_Z 8
_cell_length_a 32.1821(13)
_cell_length_b 9.5744(4)
_cell_length_c 24.7577(10)
_cell_measurement_reflns_used 9542
_cell_measurement_temperature 293(2)
_cell_measurement_theta_max 29.67
_cell_measurement_theta_min 2.23
_cell_volume 7299.0(5)
_computing_cell_refinement 'Bruker SMART'
_computing_data_collection 'Bruker SMART'
_computing_data_reduction 'Bruker SHELXTL v. 5.10'
_computing_molecular_graphics 'XP, Bruker SHELXTL v. 5.10'
_computing_publication_material 'XCIF, Bruker SHELXTL v. 5.10'
_computing_structure_refinement 'XL, Bruker SHELXTL v. 5.10'
_computing_structure_solution 'XS, Bruker SHELXTL v. 5.10'
_diffrn_ambient_temperature 293(2)
_diffrn_measured_fraction_theta_full 0.969
_diffrn_measured_fraction_theta_max 0.969
_diffrn_measurement_device_type 'Bruker SMART 1000'
_diffrn_measurement_method /w
_diffrn_radiation_monochromator graphite
_diffrn_radiation_source 'normal-focus sealed tube'
_diffrn_radiation_type MoK\a
_diffrn_radiation_wavelength 0.71073
_diffrn_reflns_av_R_equivalents 0.0601
_diffrn_reflns_av_sigmaI/netI 0.0616
_diffrn_reflns_limit_h_max 44
_diffrn_reflns_limit_h_min -46
_diffrn_reflns_limit_k_max 14
_diffrn_reflns_limit_k_min 0
_diffrn_reflns_limit_l_max 35
_diffrn_reflns_limit_l_min 0
_diffrn_reflns_number 81158
_diffrn_reflns_theta_full 31.52
_diffrn_reflns_theta_max 31.52
_diffrn_reflns_theta_min 1.32
_diffrn_standards_decay_% <0.01
_diffrn_standards_number '50 frames remeasured'
_exptl_absorpt_coefficient_mu 0.724
_exptl_absorpt_correction_T_max 0.8868
_exptl_absorpt_correction_T_min 0.8807
_exptl_absorpt_correction_type empirical
_exptl_absorpt_process_details
;SADABS: an empirical absorption program by G. M. Sheldrick
 using the method described by Blessing, R. H.; Acta Cryst.
 A51, 1995, 33.  
;
_exptl_crystal_colour purple-red
_exptl_crystal_density_diffrn 1.197
_exptl_crystal_density_method 'not measured'
_exptl_crystal_description shard
_exptl_crystal_F_000 2784
_exptl_crystal_size_max 0.18
_exptl_crystal_size_mid 0.17
_exptl_crystal_size_min 0.17
_refine_diff_density_max 1.163
_refine_diff_density_min -0.553
_refine_diff_density_rms 0.083
_refine_ls_extinction_method none
_refine_ls_goodness_of_fit_ref 0.908
_refine_ls_hydrogen_treatment constr
_refine_ls_matrix_type full
_refine_ls_number_parameters 398
_refine_ls_number_reflns 11794
_refine_ls_number_restraints 0
_refine_ls_restrained_S_all 0.908
_refine_ls_R_factor_all 0.0695
_refine_ls_R_factor_gt 0.0385
_refine_ls_shift/su_max 0.001
_refine_ls_shift/su_mean 0.000
_refine_ls_structure_factor_coef Fsqd
_refine_ls_weighting_details 'calc w=1/[\s^2^(Fo^2^)+(0.0416P)^2^+0.0000P] where P=(Fo^2^+2Fc^2^)/3'
_refine_ls_weighting_scheme calc
_refine_ls_wR_factor_gt 0.0774
_refine_ls_wR_factor_ref 0.0856
_reflns_number_gt 8029
_reflns_number_total 11794
_reflns_threshold_expression >2sigma(I)
_cod_data_source_file ic0005137_1.cif
_cod_data_source_block be23
_cod_database_code 4321605

loop_
_symmetry_equiv_pos_as_xyz
'x, y, z'
'-x, y, -z+1/2'
'x+1/2, y+1/2, z'
'-x+1/2, y+1/2, -z+1/2'
'-x, -y, -z'
'x, -y, z-1/2'
'-x+1/2, -y+1/2, -z'
'x+1/2, -y+1/2, z-1/2'

loop_
_atom_site_label
_atom_site_type_symbol
_atom_site_fract_x
_atom_site_fract_y
_atom_site_fract_z
_atom_site_U_iso_or_equiv
_atom_site_adp_type
_atom_site_occupancy
_atom_site_symmetry_multiplicity
_atom_site_calc_flag
_atom_site_refinement_flags
_atom_site_disorder_assembly
_atom_site_disorder_group
Sn1 Sn 0.656162(5) 0.284040(18) 0.964166(6) 0.02808(5) Uani 1 1 d . A .
C1 C 0.60084(5) 0.14841(19) 0.92105(7) 0.0148(3) Uani 1 1 d . . .
C2 C 0.59633(6) 0.01461(19) 0.94159(7) 0.0149(3) Uani 1 1 d . . .
C3 C 0.56490(6) -0.0763(2) 0.90974(8) 0.0175(4) Uani 1 1 d . . .
H3A H 0.5617 -0.1647 0.9236 0.021 Uiso 1 1 calc R . .
C4 C 0.53816(6) -0.0352(2) 0.85707(8) 0.0183(4) Uani 1 1 d . . .
H4A H 0.5171 -0.0961 0.8361 0.022 Uiso 1 1 calc R . .
C5 C 0.54285(6) 0.0958(2) 0.83586(8) 0.0175(4) Uani 1 1 d . . .
H5A H 0.5251 0.1224 0.8005 0.021 Uiso 1 1 calc R . .
C6 C 0.57417(6) 0.18816(18) 0.86748(8) 0.0147(4) Uani 1 1 d . . .
C7 C 0.58176(6) 0.32780(19) 0.84454(8) 0.0152(3) Uani 1 1 d . . .
C8 C 0.61486(6) 0.3427(2) 0.81820(8) 0.0185(4) Uani 1 1 d . . .
C9 C 0.62266(6) 0.4742(2) 0.79831(8) 0.0200(4) Uani 1 1 d . . .
H9A H 0.6446 0.4835 0.7811 0.024 Uiso 1 1 calc R . .
C10 C 0.59864(6) 0.59085(19) 0.80350(8) 0.0179(4) Uani 1 1 d . . .
C11 C 0.56608(6) 0.57385(19) 0.82983(8) 0.0173(4) Uani 1 1 d . . .
H11A H 0.5499 0.6515 0.8341 0.021 Uiso 1 1 calc R . .
C12 C 0.55676(6) 0.44543(19) 0.85001(7) 0.0151(4) Uani 1 1 d . . .
C13 C 0.62828(6) -0.02939(19) 0.99636(8) 0.0154(4) Uani 1 1 d . . .
C14 C 0.67205(6) -0.0529(2) 0.99722(8) 0.0192(4) Uani 1 1 d . . .
C15 C 0.70286(6) -0.0794(2) 1.04855(8) 0.0220(4) Uani 1 1 d . . .
H15A H 0.7318 -0.0902 1.0493 0.026 Uiso 1 1 calc R . .
C16 C 0.69204(6) -0.0904(2) 1.09850(8) 0.0216(4) Uani 1 1 d . . .
C17 C 0.64851(6) -0.0757(2) 1.09637(8) 0.0215(4) Uani 1 1 d . . .
H17A H 0.6406 -0.0871 1.1294 0.026 Uiso 1 1 calc R . .
C18 C 0.61630(6) -0.0445(2) 1.04641(8) 0.0183(4) Uani 1 1 d . . .
C19 C 0.56915(6) -0.0316(2) 1.04688(9) 0.0237(4) Uani 1 1 d . . .
H19A H 0.5534 0.0220 1.0135 0.028 Uiso 1 1 calc R . .
C20 C 0.56437(8) 0.0446(3) 1.09917(10) 0.0380(6) Uani 1 1 d . . .
H20A H 0.5816 0.1280 1.1053 0.057 Uiso 1 1 calc R . .
H20B H 0.5740 -0.0152 1.1315 0.057 Uiso 1 1 calc R . .
H20C H 0.5344 0.0687 1.0935 0.057 Uiso 1 1 calc R . .
C21 C 0.54769(8) -0.1754(3) 1.04330(11) 0.0369(6) Uani 1 1 d . . .
H21A H 0.5475 -0.2197 1.0085 0.055 Uiso 1 1 calc R . .
H21B H 0.5184 -0.1647 1.0448 0.055 Uiso 1 1 calc R . .
H21C H 0.5637 -0.2320 1.0744 0.055 Uiso 1 1 calc R . .
C22 C 0.72692(7) -0.1223(2) 1.15348(8) 0.0270(5) Uani 1 1 d . . .
H22A H 0.7550 -0.1173 1.1457 0.032 Uiso 1 1 calc R . .
C23 C 0.72760(7) -0.0148(3) 1.19907(9) 0.0331(5) Uani 1 1 d . . .
H23A H 0.7314 0.0768 1.1854 0.050 Uiso 1 1 calc R . .
H23B H 0.7512 -0.0349 1.2321 0.050 Uiso 1 1 calc R . .
H23C H 0.7007 -0.0186 1.2084 0.050 Uiso 1 1 calc R . .
C24 C 0.72220(8) -0.2694(2) 1.17362(10) 0.0325(5) Uani 1 1 d . . .
H24A H 0.7228 -0.3348 1.1445 0.049 Uiso 1 1 calc R . .
H24B H 0.6951 -0.2775 1.1823 0.049 Uiso 1 1 calc R . .
H24C H 0.7457 -0.2889 1.2068 0.049 Uiso 1 1 calc R . .
C25 C 0.68434(7) -0.0691(2) 0.94264(8) 0.0265(5) Uani 1 1 d . . .
H25A H 0.6644 -0.0117 0.9137 0.032 Uiso 1 1 calc R . .
C26 C 0.67715(8) -0.2221(3) 0.92395(10) 0.0389(6) Uani 1 1 d . . .
H26A H 0.6472 -0.2464 0.9182 0.058 Uiso 1 1 calc R . .
H26B H 0.6952 -0.2811 0.9526 0.058 Uiso 1 1 calc R . .
H26C H 0.6845 -0.2345 0.8893 0.058 Uiso 1 1 calc R . .
C27 C 0.73074(7) -0.0235(3) 0.94660(10) 0.0402(6) Uani 1 1 d . . .
H27A H 0.7364 0.0660 0.9648 0.060 Uiso 1 1 calc R . .
H27B H 0.7340 -0.0170 0.9093 0.060 Uiso 1 1 calc R . .
H27C H 0.7509 -0.0909 0.9682 0.060 Uiso 1 1 calc R . .
C28 C 0.63992(6) 0.2166(2) 0.80688(9) 0.0230(4) Uani 1 1 d . . .
H28A H 0.6367 0.1415 0.8323 0.028 Uiso 1 1 calc R . .
C29 C 0.68845(7) 0.2430(2) 0.81750(10) 0.0294(5) Uani 1 1 d . . .
H29A H 0.7006 0.2789 0.8550 0.044 Uiso 1 1 calc R . .
H29B H 0.6926 0.3098 0.7906 0.044 Uiso 1 1 calc R . .
H29C H 0.7026 0.1571 0.8135 0.044 Uiso 1 1 calc R . .
C30 C 0.61921(7) 0.1667(2) 0.74611(9) 0.0283(5) Uani 1 1 d . . .
H30A H 0.5892 0.1445 0.7409 0.042 Uiso 1 1 calc R . .
H30B H 0.6342 0.0850 0.7391 0.042 Uiso 1 1 calc R . .
H30C H 0.6213 0.2393 0.7203 0.042 Uiso 1 1 calc R . .
C31 C 0.60583(6) 0.7342(2) 0.78094(9) 0.0209(4) Uani 1 1 d . . .
H31A H 0.6098 0.8011 0.8120 0.025 Uiso 1 1 calc R . .
C32 C 0.64589(7) 0.7431(2) 0.76003(11) 0.0318(5) Uani 1 1 d . . .
H32A H 0.6710 0.7135 0.7895 0.048 Uiso 1 1 calc R . .
H32B H 0.6498 0.8377 0.7497 0.048 Uiso 1 1 calc R . .
H32C H 0.6421 0.6835 0.7278 0.048 Uiso 1 1 calc R . .
C33 C 0.56566(7) 0.7804(2) 0.73367(9) 0.0275(4) Uani 1 1 d . . .
H33A H 0.5403 0.7717 0.7463 0.041 Uiso 1 1 calc R . .
H33B H 0.5625 0.7225 0.7011 0.041 Uiso 1 1 calc R . .
H33C H 0.5690 0.8760 0.7240 0.041 Uiso 1 1 calc R . .
C34 C 0.51880(6) 0.4303(2) 0.87459(8) 0.0190(4) Uani 1 1 d . . .
H34A H 0.5246 0.3489 0.8997 0.023 Uiso 1 1 calc R . .
C35 C 0.51241(7) 0.5563(2) 0.90924(9) 0.0269(5) Uani 1 1 d . . .
H35A H 0.5393 0.5781 0.9370 0.040 Uiso 1 1 calc R . .
H35B H 0.4908 0.5349 0.9277 0.040 Uiso 1 1 calc R . .
H35C H 0.5031 0.6351 0.8847 0.040 Uiso 1 1 calc R . .
C36 C 0.47689(6) 0.4012(2) 0.82718(10) 0.0279(5) Uani 1 1 d . . .
H36A H 0.4800 0.3157 0.8084 0.042 Uiso 1 1 calc R . .
H36B H 0.4715 0.4767 0.8005 0.042 Uiso 1 1 calc R . .
H36C H 0.4530 0.3929 0.8429 0.042 Uiso 1 1 calc R . .
C37 C 0.63198(8) 0.3829(2) 1.03069(10) 0.0339(5) Uani 1 1 d . . .
C38 C 0.58702(8) 0.3537(3) 1.02948(12) 0.0316(7) Uani 0.827(4) 1 d P A 1
H38A H 0.5810 0.3971 1.0614 0.047 Uiso 0.827(4) 1 calc PR A 1
H38B H 0.5829 0.2546 1.0310 0.047 Uiso 0.827(4) 1 calc PR A 1
H38C H 0.5676 0.3903 0.9953 0.047 Uiso 0.827(4) 1 calc PR A 1
C39 C 0.66457(10) 0.3300(4) 1.08723(14) 0.0383(8) Uani 0.827(4) 1 d P A 1
H39A H 0.6576 0.3724 1.1186 0.057 Uiso 0.827(4) 1 calc PR A 1
H39B H 0.6936 0.3549 1.0881 0.057 Uiso 0.827(4) 1 calc PR A 1
H39C H 0.6624 0.2303 1.0896 0.057 Uiso 0.827(4) 1 calc PR A 1
C40 C 0.64029(10) 0.5430(3) 1.02852(15) 0.0428(8) Uani 0.827(4) 1 d P A 1
H40A H 0.6335 0.5881 1.0596 0.064 Uiso 0.827(4) 1 calc PR A 1
H40B H 0.6222 0.5805 0.9936 0.064 Uiso 0.827(4) 1 calc PR A 1
H40C H 0.6702 0.5590 1.0311 0.064 Uiso 0.827(4) 1 calc PR A 1
C41 C 0.6494(4) 0.4318(15) 1.0755(6) 0.031(2) Uiso 0.173(4) 1 d P A 2
H41A H 0.6670 0.5082 1.0674 0.037 Uiso 0.173(4) 1 calc PR A 2
C42 C 0.6228(4) 0.4994(14) 1.1097(5) 0.031(2) Uiso 0.173(4) 1 d P A 2
H42A H 0.6025 0.5637 1.0863 0.046 Uiso 0.173(4) 1 calc PR A 2
H42B H 0.6418 0.5488 1.1410 0.046 Uiso 0.173(4) 1 calc PR A 2
H42C H 0.6074 0.4287 1.1235 0.046 Uiso 0.173(4) 1 calc PR A 2
C43 C 0.6821(5) 0.3322(16) 1.1119(7) 0.031(2) Uiso 0.173(4) 1 d P A 2
H43A H 0.7010 0.2984 1.0910 0.046 Uiso 0.173(4) 1 calc PR A 2
H43B H 0.6672 0.2549 1.1225 0.046 Uiso 0.173(4) 1 calc PR A 2
H43C H 0.6990 0.3799 1.1451 0.046 Uiso 0.173(4) 1 calc PR A 2

loop_
_atom_site_aniso_label
_atom_site_aniso_U_11
_atom_site_aniso_U_22
_atom_site_aniso_U_33
_atom_site_aniso_U_23
_atom_site_aniso_U_13
_atom_site_aniso_U_12
Sn1 0.02210(7) 0.03826(9) 0.02494(8) -0.01062(7) 0.00849(6) -0.01237(7)
C1 0.0137(8) 0.0168(9) 0.0147(9) 0.0001(7) 0.0054(7) 0.0003(7)
C2 0.0143(8) 0.0179(9) 0.0133(8) 0.0010(7) 0.0053(7) 0.0026(7)
C3 0.0198(9) 0.0152(9) 0.0189(9) 0.0032(7) 0.0078(8) -0.0002(7)
C4 0.0167(9) 0.0184(9) 0.0186(9) -0.0012(7) 0.0032(7) -0.0024(7)
C5 0.0167(8) 0.0207(10) 0.0139(9) 0.0017(7) 0.0023(7) 0.0022(7)
C6 0.0146(8) 0.0150(9) 0.0152(9) 0.0015(6) 0.0056(7) 0.0023(6)
C7 0.0173(8) 0.0142(8) 0.0126(8) 0.0009(6) 0.0019(7) 0.0011(7)
C8 0.0195(9) 0.0193(9) 0.0174(9) 0.0026(7) 0.0065(8) 0.0022(7)
C9 0.0191(9) 0.0229(10) 0.0196(10) 0.0036(8) 0.0085(8) -0.0005(7)
C10 0.0197(9) 0.0166(9) 0.0153(9) 0.0024(7) 0.0017(7) -0.0020(7)
C11 0.0191(9) 0.0143(9) 0.0176(9) -0.0001(7) 0.0041(8) 0.0015(7)
C12 0.0154(8) 0.0165(9) 0.0123(8) 0.0010(7) 0.0023(7) 0.0011(7)
C13 0.0178(9) 0.0146(9) 0.0132(9) 0.0018(7) 0.0034(7) 0.0006(7)
C14 0.0193(9) 0.0225(10) 0.0155(9) 0.0020(7) 0.0044(8) 0.0036(7)
C15 0.0176(9) 0.0293(11) 0.0179(10) 0.0017(8) 0.0032(8) 0.0054(8)
C16 0.0203(9) 0.0257(10) 0.0164(9) 0.0019(8) 0.0017(8) 0.0039(8)
C17 0.0241(10) 0.0276(11) 0.0133(9) 0.0021(8) 0.0064(8) 0.0012(8)
C18 0.0178(9) 0.0190(9) 0.0182(9) 0.0010(7) 0.0053(8) 0.0003(7)
C19 0.0192(9) 0.0336(12) 0.0193(10) 0.0036(8) 0.0071(8) 0.0015(8)
C20 0.0283(12) 0.0594(17) 0.0292(13) -0.0025(11) 0.0128(10) 0.0077(11)
C21 0.0286(12) 0.0488(15) 0.0349(13) 0.0078(11) 0.0116(10) -0.0100(10)
C22 0.0207(10) 0.0430(14) 0.0162(10) 0.0039(9) 0.0036(8) 0.0054(9)
C23 0.0272(11) 0.0442(14) 0.0231(11) -0.0017(10) -0.0004(9) -0.0037(10)
C24 0.0334(12) 0.0391(13) 0.0216(10) 0.0065(10) 0.0026(9) 0.0121(10)
C25 0.0210(10) 0.0445(14) 0.0140(10) 0.0057(9) 0.0050(8) 0.0127(9)
C26 0.0393(13) 0.0511(15) 0.0247(11) -0.0066(11) 0.0066(10) 0.0196(12)
C27 0.0270(12) 0.0698(19) 0.0274(13) 0.0112(12) 0.0137(10) 0.0124(12)
C28 0.0268(10) 0.0212(9) 0.0262(10) 0.0071(9) 0.0160(8) 0.0068(9)
C29 0.0235(10) 0.0373(14) 0.0298(12) 0.0014(9) 0.0115(9) 0.0087(8)
C30 0.0294(11) 0.0233(10) 0.0351(13) -0.0051(9) 0.0141(10) 0.0025(9)
C31 0.0209(9) 0.0189(10) 0.0219(10) 0.0033(8) 0.0046(8) -0.0015(8)
C32 0.0296(11) 0.0266(12) 0.0435(14) 0.0133(9) 0.0173(10) -0.0009(9)
C33 0.0276(10) 0.0257(10) 0.0251(10) 0.0102(9) 0.0014(9) -0.0029(9)
C34 0.0196(9) 0.0171(9) 0.0228(10) 0.0022(7) 0.0101(8) 0.0016(7)
C35 0.0294(11) 0.0249(11) 0.0318(12) 0.0001(9) 0.0175(10) 0.0032(9)
C36 0.0175(9) 0.0281(11) 0.0370(13) 0.0002(9) 0.0064(9) 0.0006(8)
C37 0.0423(14) 0.0307(13) 0.0318(12) 0.0002(10) 0.0157(11) 0.0061(10)
C38 0.0298(14) 0.0345(16) 0.0312(15) -0.0028(12) 0.0102(12) -0.0010(12)
C39 0.0337(16) 0.0468(19) 0.0318(17) -0.0027(14) 0.0055(14) -0.0021(14)
C40 0.0344(16) 0.0309(16) 0.059(2) -0.0008(15) 0.0070(15) -0.0023(13)

loop_
_atom_type_symbol
_atom_type_description
_atom_type_scat_dispersion_real
_atom_type_scat_dispersion_imag
_atom_type_scat_source
C C 0.0033 0.0016 'International Tables Vol C Tables 4.2.6.8 and 6.1.1.4'
H H 0.0000 0.0000 'International Tables Vol C Tables 4.2.6.8 and 6.1.1.4'
Sn Sn -0.6537 1.4246 'International Tables Vol C Tables 4.2.6.8 and 6.1.1.4'

loop_
_geom_angle_atom_site_label_1
_geom_angle_atom_site_label_2
_geom_angle_atom_site_label_3
_geom_angle
_geom_angle_site_symmetry_1
_geom_angle_site_symmetry_3
_geom_angle_publ_flag
C1 Sn1 C37 101.61(8) . . ?
C2 C1 C6 119.36(16) . . ?
C2 C1 Sn1 121.03(13) . . ?
C6 C1 Sn1 118.76(13) . . ?
C3 C2 C1 120.05(16) . . ?
C3 C2 C13 121.95(16) . . ?
C1 C2 C13 117.87(16) . . ?
C2 C3 C4 120.18(17) . . ?
C5 C4 C3 120.30(18) . . ?
C4 C5 C6 120.07(17) . . ?
C5 C6 C1 120.02(17) . . ?
C5 C6 C7 121.47(16) . . ?
C1 C6 C7 118.44(16) . . ?
C8 C7 C12 119.46(17) . . ?
C8 C7 C6 119.58(16) . . ?
C12 C7 C6 120.94(16) . . ?
C9 C8 C7 119.37(17) . . ?
C9 C8 C28 119.31(17) . . ?
C7 C8 C28 121.16(17) . . ?
C10 C9 C8 122.02(18) . . ?
C9 C10 C11 117.68(17) . . ?
C9 C10 C31 122.93(18) . . ?
C11 C10 C31 119.38(17) . . ?
C12 C11 C10 122.69(17) . . ?
C11 C12 C7 118.78(17) . . ?
C11 C12 C34 120.62(16) . . ?
C7 C12 C34 120.52(16) . . ?
C18 C13 C14 119.64(17) . . ?
C18 C13 C2 122.13(16) . . ?
C14 C13 C2 118.22(16) . . ?
C15 C14 C13 118.93(17) . . ?
C15 C14 C25 119.52(17) . . ?
C13 C14 C25 121.01(17) . . ?
C16 C15 C14 122.25(18) . . ?
C15 C16 C17 118.06(18) . . ?
C15 C16 C22 120.20(18) . . ?
C17 C16 C22 121.71(18) . . ?
C16 C17 C18 122.30(18) . . ?
C17 C18 C13 118.63(17) . . ?
C17 C18 C19 119.64(17) . . ?
C13 C18 C19 121.71(17) . . ?
C18 C19 C21 111.07(18) . . ?
C18 C19 C20 112.91(18) . . ?
C21 C19 C20 108.82(19) . . ?
C24 C22 C16 111.24(18) . . ?
C24 C22 C23 111.42(18) . . ?
C16 C22 C23 112.03(18) . . ?
C14 C25 C27 114.47(18) . . ?
C14 C25 C26 108.08(18) . . ?
C27 C25 C26 110.53(19) . . ?
C8 C28 C29 114.02(18) . . ?
C8 C28 C30 108.98(16) . . ?
C29 C28 C30 110.56(16) . . ?
C32 C31 C10 114.05(17) . . ?
C32 C31 C33 109.44(17) . . ?
C10 C31 C33 110.79(16) . . ?
C12 C34 C35 113.81(16) . . ?
C12 C34 C36 109.91(16) . . ?
C35 C34 C36 109.95(16) . . ?
C41 C37 C38 106.9(7) . . ?
C41 C37 C40 66.7(7) . . ?
C38 C37 C40 111.4(2) . . ?
C41 C37 C39 44.0(7) . . ?
C38 C37 C39 110.9(2) . . ?
C40 C37 C39 105.7(2) . . ?
C41 C37 Sn1 133.5(7) . . ?
C38 C37 Sn1 117.33(18) . . ?
C40 C37 Sn1 106.98(18) . . ?
C39 C37 Sn1 103.66(17) . . ?
C37 C41 C43 111.5(12) . . ?
C37 C41 C42 120.2(11) . . ?
C43 C41 C42 110.3(11) . . ?

loop_
_geom_bond_atom_site_label_1
_geom_bond_atom_site_label_2
_geom_bond_distance
_geom_bond_site_symmetry_2
_geom_bond_publ_flag
Sn1 C1 2.2114(18) . ?
Sn1 C37 2.227(2) . ?
C1 C2 1.401(3) . ?
C1 C6 1.407(2) . ?
C2 C3 1.392(3) . ?
C2 C13 1.504(2) . ?
C3 C4 1.394(3) . ?
C4 C5 1.385(3) . ?
C5 C6 1.397(3) . ?
C6 C7 1.500(2) . ?
C7 C8 1.409(3) . ?
C7 C12 1.413(2) . ?
C8 C9 1.401(3) . ?
C8 C28 1.522(3) . ?
C9 C10 1.385(3) . ?
C10 C11 1.395(3) . ?
C10 C31 1.525(3) . ?
C11 C12 1.392(3) . ?
C12 C34 1.522(2) . ?
C13 C18 1.408(3) . ?
C13 C14 1.420(3) . ?
C14 C15 1.389(3) . ?
C14 C25 1.522(3) . ?
C15 C16 1.383(3) . ?
C16 C17 1.394(3) . ?
C16 C22 1.523(3) . ?
C17 C18 1.396(3) . ?
C18 C19 1.526(3) . ?
C19 C21 1.531(3) . ?
C19 C20 1.532(3) . ?
C22 C24 1.516(3) . ?
C22 C23 1.523(3) . ?
C25 C27 1.531(3) . ?
C25 C26 1.533(3) . ?
C28 C29 1.527(3) . ?
C28 C30 1.534(3) . ?
C31 C32 1.525(3) . ?
C31 C33 1.535(3) . ?
C34 C35 1.529(3) . ?
C34 C36 1.534(3) . ?
C37 C41 1.184(14) . ?
C37 C38 1.466(3) . ?
C37 C40 1.560(4) . ?
C37 C39 1.569(4) . ?
C41 C43 1.51(2) . ?
C41 C42 1.513(18) . ?
